data_7022830
loop_
_publ_author_name
'Huang, Chao'
'Hu, Chun-Li'
'Xu, Xiang'
'Yang, Bing-Ping'
'Mao, Jiang-Gao'

_publ_section_title
;
 Tl(VO)2O2(IO3)3: a new polar material with a strong SHG response.
;
_journal_issue 19
_journal_name_full 'Dalton transactions (Cambridge, England : 2003)'
_journal_page_first 7051
_journal_page_last 7058
_journal_paper_doi 10.1039/c3dt33107e
_journal_volume 42
_journal_year 2013
_chemical_formula_sum 'I3 O13 Tl V2'
_chemical_formula_weight 894.96
_chemical_name_systematic
; 
 ? 
;
_space_group_IT_number 46
_symmetry_cell_setting orthorhombic
_symmetry_space_group_name_Hall 'I 2 -2a'
_symmetry_space_group_name_H-M 'I m a 2'
_atom_sites_solution_hydrogens none
_atom_sites_solution_primary direct
_atom_sites_solution_secondary difmap
_audit_creation_method SHELXL-97
_cell_angle_alpha 90.00
_cell_angle_beta 90.00
_cell_angle_gamma 90.00
_cell_formula_units_Z 4
_cell_length_a 14.1143(17)
_cell_length_b 10.2116(12)
_cell_length_c 8.0319(9)
_cell_measurement_temperature 293(2)
_cell_volume 1157.6(2)
_computing_structure_refinement 'SHELXL-97 (Sheldrick, 1997)'
_computing_structure_solution 'SHELXS-97 (Sheldrick, 1990)'
_diffrn_ambient_temperature 293(2)
_diffrn_measured_fraction_theta_full 0.999
_diffrn_measured_fraction_theta_max 0.999
_diffrn_measurement_device_type 'Rigaku Saturn724+'
_diffrn_measurement_method CCD_Profile_fitting
_diffrn_radiation_monochromator graphite
_diffrn_radiation_source 'fine-focus sealed tube'
_diffrn_radiation_type MoK\a
_diffrn_radiation_wavelength 0.71073
_diffrn_reflns_av_R_equivalents 0.0572
_diffrn_reflns_av_sigmaI/netI 0.0622
_diffrn_reflns_limit_h_max 18
_diffrn_reflns_limit_h_min -18
_diffrn_reflns_limit_k_max 13
_diffrn_reflns_limit_k_min -12
_diffrn_reflns_limit_l_max 8
_diffrn_reflns_limit_l_min -10
_diffrn_reflns_number 4419
_diffrn_reflns_theta_full 27.45
_diffrn_reflns_theta_max 27.45
_diffrn_reflns_theta_min 2.46
_diffrn_standards_decay_% <1.0%
_exptl_absorpt_coefficient_mu 23.535
_exptl_absorpt_correction_T_max 1.0
_exptl_absorpt_correction_T_min 0.2962
_exptl_absorpt_correction_type multi-scan
_exptl_crystal_colour 'light yellow'
_exptl_crystal_density_diffrn 5.135
_exptl_crystal_density_method 'not measured'
_exptl_crystal_description plate
_exptl_crystal_F_000 1560
_exptl_crystal_size_max 0.10
_exptl_crystal_size_mid 0.10
_exptl_crystal_size_min 0.03
_refine_diff_density_max 2.965
_refine_diff_density_min -2.995
_refine_diff_density_rms 0.360
_refine_ls_abs_structure_details 'Flack H D (1983), Acta Cryst. A39, 876-881'
_refine_ls_abs_structure_Flack 0.059(15)
_refine_ls_extinction_coef 0.00077(8)
_refine_ls_extinction_expression Fc^*^=kFc[1+0.001xFc^2^\l^3^/sin(2\q)]^-1/4^
_refine_ls_extinction_method SHELXL
_refine_ls_goodness_of_fit_ref 1.077
_refine_ls_hydrogen_treatment none
_refine_ls_matrix_type full
_refine_ls_number_parameters 94
_refine_ls_number_reflns 1289
_refine_ls_number_restraints 25
_refine_ls_restrained_S_all 1.069
_refine_ls_R_factor_all 0.0431
_refine_ls_R_factor_gt 0.0409
_refine_ls_shift/su_max 0.000
_refine_ls_shift/su_mean 0.000
_refine_ls_structure_factor_coef Fsqd
_refine_ls_weighting_details 'calc w=1/[\s^2^(Fo^2^)+(0.0403P)^2^+0.0000P] where P=(Fo^2^+2Fc^2^)/3'
_refine_ls_weighting_scheme calc
_refine_ls_wR_factor_gt 0.0898
_refine_ls_wR_factor_ref 0.0908
_reflns_number_gt 1199
_reflns_number_total 1289
_reflns_threshold_expression >2sigma(I)
_cod_data_source_file c3dt33107e.cif
_cod_data_source_block 1
_cod_depositor_comments
;
The following automatic conversions were performed:

'_symmetry_cell_setting' value 'Orthorhombic' changed to
'orthorhombic' according to
/home/saulius/struct/CIF-dictionaries/cif_core.dic dictionary named
'cif_core.dic' version 2.4.2 from
2011-04-26.

'_exptl_absorpt_correction_type' value 'Multi-scan'
changed to 'multi-scan' according to
/home/saulius/struct/CIF-dictionaries/cif_core.dic dictionary named
'cif_core.dic' version 2.4.2 from 2011-04-26.

Automatic conversion script
Id: cif_fix_values 1891 2012-01-12 08:04:46Z andrius 
;
_cod_original_sg_symbol_H-M Ima2
_cod_database_code 7022830

loop_
_symmetry_equiv_pos_as_xyz
'x, y, z'
'-x, -y, z'
'-x+1/2, y, z'
'x+1/2, -y, z'
'x+1/2, y+1/2, z+1/2'
'-x+1/2, -y+1/2, z+1/2'
'-x+1, y+1/2, z+1/2'
'x+1, -y+1/2, z+1/2'

loop_
_atom_site_label
_atom_site_type_symbol
_atom_site_fract_x
_atom_site_fract_y
_atom_site_fract_z
_atom_site_U_iso_or_equiv
_atom_site_adp_type
_atom_site_occupancy
_atom_site_symmetry_multiplicity
_atom_site_calc_flag
_atom_site_refinement_flags
Tl1 Tl 0.2500 0.10961(9) 0.8717(2) 0.0440(3) Uani 1 2 d S
V1 V 0.1292(2) 0.0160(2) 0.3422(4) 0.0195(7) Uani 1 1 d .
I1 I 0.2500 -0.22175(10) 0.59218(13) 0.0062(3) Uani 1 2 d S
I2 I 0.00788(5) 0.24514(8) 0.11629(18) 0.0110(2) Uani 1 1 d .
O1 O 0.2500 -0.1563(12) 0.7989(17) 0.009(3) Uani 1 2 d SU
O2 O 0.1516(7) -0.1238(9) 0.5102(13) 0.013(2) Uani 1 1 d U
O3 O -0.0983(7) 0.1535(9) 0.1807(13) 0.013(2) Uani 1 1 d U
O4 O 0.0310(9) 0.3414(11) 0.2965(14) 0.027(3) Uani 1 1 d .
O5 O 0.0997(7) 0.1151(9) 0.1437(13) 0.017(2) Uani 1 1 d .
O6 O 0.2500 -0.0137(12) 0.2595(18) 0.010(3) Uani 1 2 d SU
O7 O 0.0000 0.0000 0.4011(19) 0.016(3) Uani 1 2 d S
O8 O 0.1518(7) 0.1351(10) 0.4635(14) 0.020(3) Uani 1 1 d .

loop_
_atom_site_aniso_label
_atom_site_aniso_U_11
_atom_site_aniso_U_22
_atom_site_aniso_U_33
_atom_site_aniso_U_23
_atom_site_aniso_U_13
_atom_site_aniso_U_12
Tl1 0.0504(6) 0.0257(5) 0.0561(8) -0.0077(6) 0.000 0.000
V1 0.0328(15) 0.0090(11) 0.0168(17) 0.0007(11) -0.0184(11) -0.0009(10)
I1 0.0052(5) 0.0082(5) 0.0054(7) 0.0020(5) 0.000 0.000
I2 0.0072(3) 0.0146(3) 0.0111(5) 0.0053(4) 0.0008(5) -0.0005(3)
O1 0.009(4) 0.009(3) 0.009(4) -0.002(3) 0.000 0.000
O2 0.012(3) 0.013(3) 0.015(3) 0.002(2) -0.001(3) 0.003(2)
O3 0.012(3) 0.013(3) 0.015(3) 0.004(2) 0.004(3) 0.001(2)
O4 0.045(7) 0.020(5) 0.015(6) -0.005(5) 0.010(6) 0.002(5)
O5 0.013(5) 0.018(5) 0.021(7) 0.002(4) -0.004(5) 0.011(4)
O6 0.009(4) 0.012(4) 0.008(4) -0.001(3) 0.000 0.000
O7 0.030(8) 0.016(6) 0.003(9) 0.000 0.000 -0.006(6)
O8 0.011(5) 0.015(5) 0.035(7) -0.001(5) -0.007(5) -0.002(4)

loop_
_atom_type_symbol
_atom_type_description
_atom_type_scat_dispersion_real
_atom_type_scat_dispersion_imag
_atom_type_scat_source
I I -0.4742 1.8119 'International Tables Vol C Tables 4.2.6.8 and 6.1.1.4'
O O 0.0106 0.0060 'International Tables Vol C Tables 4.2.6.8 and 6.1.1.4'
Tl Tl -2.8358 9.6688 'International Tables Vol C Tables 4.2.6.8 and 6.1.1.4'
V V 0.3005 0.5294 'International Tables Vol C Tables 4.2.6.8 and 6.1.1.4'

loop_
_geom_angle_atom_site_label_1
_geom_angle_atom_site_label_2
_geom_angle_atom_site_label_3
_geom_angle
_geom_angle_site_symmetry_1
_geom_angle_site_symmetry_3
O8 V1 O6 99.2(6) . .
O8 V1 O7 96.1(5) . .
O6 V1 O7 164.1(4) . .
O8 V1 O5 98.5(5) . .
O6 V1 O5 89.4(5) . .
O7 V1 O5 92.5(5) . .
O8 V1 O2 95.8(5) . .
O6 V1 O2 88.8(5) . .
O7 V1 O2 85.5(4) . .
O5 V1 O2 165.7(5) . .
O8 V1 O3 178.2(5) . 2
O6 V1 O3 81.0(5) . 2
O7 V1 O3 83.6(4) . 2
O5 V1 O3 83.3(4) . 2
O2 V1 O3 82.4(4) . 2
O1 I1 O2 97.4(4) . 3
O1 I1 O2 97.4(4) . .
O2 I1 O2 98.4(6) 3 .
O4 I2 O3 101.6(5) . .
O4 I2 O5 99.8(5) . .
O3 I2 O5 99.8(4) . .
I1 O1 Tl1 124.1(6) . .
I1 O2 V1 139.0(6) . .
I2 O3 V1 136.5(5) . 2
I2 O5 V1 128.2(6) . .
V1 O6 V1 133.7(8) 3 .
V1 O7 V1 151.0(9) 2 .

loop_
_geom_bond_atom_site_label_1
_geom_bond_atom_site_label_2
_geom_bond_distance
_geom_bond_site_symmetry_2
Tl1 O1 2.777(13) .
V1 O8 1.591(10) .
V1 O6 1.854(6) .
V1 O7 1.891(5) .
V1 O5 1.934(10) .
V1 O2 1.989(10) .
V1 O3 2.206(10) 2
I1 O1 1.790(13) .
I1 O2 1.834(10) 3
I1 O2 1.834(10) .
I2 O4 1.780(11) .
I2 O3 1.842(9) .
I2 O5 1.868(9) .
O3 V1 2.206(10) 2
O6 V1 1.854(6) 3
O7 V1 1.891(5) 2
